data_5000091
loop_
_publ_author_name
'King, H. E.'
'Prewitt, C. T.'

_publ_section_title
;
 High-pressure and high-temperature polymorphism of iron sulfide (FeS)
;
_journal_coden_ASTM ACBCAR
_journal_issue 7
_journal_name_full
;
 Acta Crystallographica, Section B: Structural Crystallography
 and Crystal Chemistry
;
_journal_page_first 1877
_journal_page_last 1887
_journal_paper_doi 10.1107/S0567740882007523
_journal_volume 38
_journal_year 1982
_chemical_name_mineral Pyrrhotite
_chemical_name_systematic 'Iron sulfide'
_space_group_IT_number 62
_symmetry_cell_setting orthorhombic
_symmetry_Int_Tables_number 62
_symmetry_space_group_name_Hall '-P 2ac 2n'
_symmetry_space_group_name_H-M 'P n m a'
_cell_angle_alpha 90
_cell_angle_beta 90
_cell_angle_gamma 90
_cell_formula_units_Z 4
_cell_length_a 5.716(9)
_cell_length_b 3.348(4)
_cell_length_c 5.799(7)
_cell_volume 111.0
_cod_database_code 5000091

loop_
_symmetry_equiv_pos_as_xyz
x,y,z
1/2+x,1/2-y,1/2-z
-x,1/2+y,-z
1/2-x,-y,1/2+z
-x,-y,-z
1/2-x,1/2+y,1/2+z
x,1/2-y,z
1/2+x,y,1/2-z

loop_
_atom_site_label
_atom_site_type_symbol
_atom_site_symmetry_multiplicity
_atom_site_Wyckoff_symbol
_atom_site_fract_x
_atom_site_fract_y
_atom_site_fract_z
_atom_site_occupancy
_atom_site_attached_hydrogens
_atom_site_calc_flag
Fe1 Fe2+ 4 c 0.008(2) 0.25 0.206(1) 1. 0 d
S1 S2- 4 c 0.222(2) 0.25 0.577(2) 1. 0 d

loop_
_atom_type_symbol
_atom_type_oxidation_number
Fe2+ 2.000
S2- -2.000
